data_4512351
loop_
_publ_author_name
'Shi, Chao'
'Wei, Bin'
'Zhang, Wen'

_publ_section_title
;
 Toward Understanding the Origin of Structural Phase Transition in
 Guanidinium Pyridinium 1,5-Naphthalenedisulfonate
;
_journal_issue 12
_journal_name_full 'Crystal Growth &amp; Design'
_journal_page_first 6570
_journal_paper_doi 10.1021/cg5014895
_journal_volume 14
_journal_year 2014
_chemical_formula_moiety 'C10 H6 O6 S2, C5 H6 N, C H6 N3'
_chemical_formula_sum 'C16 H18 N4 O6 S2'
_chemical_formula_weight 426.48
_chemical_name_systematic
; 
 ? 
;
_space_group_IT_number 2
_symmetry_cell_setting triclinic
_symmetry_space_group_name_Hall '-P 1'
_symmetry_space_group_name_H-M 'P -1'
_atom_sites_solution_hydrogens geom
_atom_sites_solution_primary direct
_atom_sites_solution_secondary difmap
_audit_creation_method SHELXL-97
_cell_angle_alpha 92.274(5)
_cell_angle_beta 101.776(8)
_cell_angle_gamma 90.294(7)
_cell_formula_units_Z 2
_cell_length_a 8.048(4)
_cell_length_b 8.189(4)
_cell_length_c 14.108(8)
_cell_measurement_reflns_used 2355
_cell_measurement_temperature 233(2)
_cell_measurement_theta_max 27.4855
_cell_measurement_theta_min 2.4894
_cell_volume 909.4(8)
_computing_cell_refinement 'CrystalClear (Rigaku Inc., 2008)'
_computing_data_collection 'CrystalClear (Rigaku Inc., 2008)'
_computing_data_reduction 'CrystalClear (Rigaku Inc., 2008)'
_computing_molecular_graphics 'DIAMOND (Brandenburg & Putz, 2005)'
_computing_publication_material 'SHELXL-97 (Sheldrick, 2008)'
_computing_structure_refinement 'SHELXL-97 (Sheldrick, 1997)'
_computing_structure_solution 'SHELXS-97 (Sheldrick, 1990)'
_diffrn_ambient_temperature 233(2)
_diffrn_measured_fraction_theta_full 0.985
_diffrn_measured_fraction_theta_max 0.985
_diffrn_measurement_device_type 'Rigaku, SCXmini'
_diffrn_measurement_method '\w scans'
_diffrn_radiation_monochromator graphite
_diffrn_radiation_source 'fine-focus sealed tube'
_diffrn_radiation_type MoK\a
_diffrn_radiation_wavelength 0.71073
_diffrn_reflns_av_R_equivalents 0.0341
_diffrn_reflns_av_sigmaI/netI 0.0525
_diffrn_reflns_limit_h_max 10
_diffrn_reflns_limit_h_min -10
_diffrn_reflns_limit_k_max 10
_diffrn_reflns_limit_k_min -10
_diffrn_reflns_limit_l_max 18
_diffrn_reflns_limit_l_min -18
_diffrn_reflns_number 9947
_diffrn_reflns_theta_full 27.46
_diffrn_reflns_theta_max 27.46
_diffrn_reflns_theta_min 2.49
_diffrn_standards_decay_% 0
_diffrn_standards_interval_count 180
_diffrn_standards_interval_time 9
_diffrn_standards_number 3
_exptl_absorpt_coefficient_mu 0.337
_exptl_absorpt_correction_T_max 0.910
_exptl_absorpt_correction_T_min 0.892
_exptl_absorpt_correction_type multi-scan
_exptl_absorpt_process_details 'CrystalClear (Rigaku Inc., 2008)'
_exptl_crystal_colour colourless
_exptl_crystal_density_diffrn 1.558
_exptl_crystal_density_method 'not measured'
_exptl_crystal_description block
_exptl_crystal_F_000 444
_exptl_crystal_size_max 0.34
_exptl_crystal_size_mid 0.30
_exptl_crystal_size_min 0.28
_refine_diff_density_max 0.421
_refine_diff_density_min -0.513
_refine_diff_density_rms 0.134
_refine_ls_extinction_method none
_refine_ls_goodness_of_fit_ref 1.059
_refine_ls_hydrogen_treatment mixed
_refine_ls_matrix_type full
_refine_ls_number_parameters 253
_refine_ls_number_reflns 4101
_refine_ls_number_restraints 0
_refine_ls_restrained_S_all 1.059
_refine_ls_R_factor_all 0.0615
_refine_ls_R_factor_gt 0.0428
_refine_ls_shift/su_max 0.000
_refine_ls_shift/su_mean 0.000
_refine_ls_structure_factor_coef Fsqd
_refine_ls_weighting_details 'calc w=1/[\s^2^(Fo^2^)+(0.0768P)^2^+0.0000P] where P=(Fo^2^+2Fc^2^)/3'
_refine_ls_weighting_scheme calc
_refine_ls_wR_factor_gt 0.1115
_refine_ls_wR_factor_ref 0.1388
_reflns_number_gt 3047
_reflns_number_total 4165
_reflns_threshold_expression >2sigma(I)
_cod_data_source_file cg5014895_si_003.cif
_cod_data_source_block 16-233K
_cod_depositor_comments
;
The following automatic conversions were performed:

'_exptl_absorpt_correction_type' value 'Multi-scan' changed to
'multi-scan' according to
/home/saulius/struct/COD-crude-data--automatic-downloads/rss-feeds/ACS/lib/dictionaries/cif_core.dic
dictionary named 'cif_core.dic' version 2.4.2 from 2011-04-26.

Automatic conversion script
Id: cif_fix_values 2935 2014-11-11 08:27:57Z andrius 

 Adding full bibliography for 4512336--4512373.cif.
;
_cod_database_code 4512351

loop_
_symmetry_equiv_pos_as_xyz
'x, y, z'
'-x, -y, -z'

loop_
_atom_site_label
_atom_site_type_symbol
_atom_site_fract_x
_atom_site_fract_y
_atom_site_fract_z
_atom_site_U_iso_or_equiv
_atom_site_adp_type
_atom_site_occupancy
_atom_site_symmetry_multiplicity
_atom_site_calc_flag
_atom_site_refinement_flags
C1 C 0.2157(4) 0.6922(4) 0.2621(3) 0.0586(9) Uani 1 1 d .
H1A H 0.2814 0.5990 0.2625 0.070 Uiso 1 1 calc R
C2 C 0.1655(5) 0.7710(5) 0.1799(2) 0.0626(10) Uani 1 1 d .
H2A H 0.1948 0.7318 0.1228 0.075 Uiso 1 1 calc R
C3 C 0.0713(4) 0.9093(4) 0.1802(2) 0.0602(9) Uani 1 1 d .
H3A H 0.0338 0.9640 0.1234 0.072 Uiso 1 1 calc R
C4 C 0.0331(4) 0.9658(4) 0.2659(3) 0.0529(8) Uani 1 1 d .
H4A H -0.0278 1.0616 0.2682 0.064 Uiso 1 1 calc R
C5 C 0.0835(3) 0.8834(3) 0.34542(19) 0.0395(6) Uani 1 1 d .
H5A H 0.0567 0.9218 0.4033 0.047 Uiso 1 1 calc R
C6 C 0.3889(3) 0.2013(3) 0.48009(16) 0.0250(5) Uani 1 1 d .
C7 C 0.4912(3) 0.2805(3) 0.42963(18) 0.0314(5) Uani 1 1 d .
H7A H 0.4658 0.3861 0.4098 0.038 Uiso 1 1 calc R
C8 C 0.3655(3) -0.2021(3) 0.59226(18) 0.0345(6) Uani 1 1 d .
H8A H 0.2959 -0.2575 0.6258 0.041 Uiso 1 1 calc R
C9 C 0.3266(3) -0.0472(3) 0.56548(17) 0.0290(5) Uani 1 1 d .
H9A H 0.2326 0.0029 0.5823 0.035 Uiso 1 1 calc R
C10 C 0.4276(3) 0.0392(3) 0.51206(15) 0.0225(5) Uani 1 1 d .
C11 C 0.4093(3) 0.1265(3) 0.09028(16) 0.0256(5) Uani 1 1 d .
C12 C 0.4755(3) 0.0525(3) 0.17446(17) 0.0315(5) Uani 1 1 d .
H12A H 0.4491 0.0912 0.2324 0.038 Uiso 1 1 calc R
C13 C 0.5837(3) -0.0823(3) 0.17412(18) 0.0335(6) Uani 1 1 d .
H13A H 0.6296 -0.1313 0.2318 0.040 Uiso 1 1 calc R
C14 C 0.3790(3) 0.1406(3) -0.08921(18) 0.0305(5) Uani 1 1 d .
H14A H 0.3083 0.2302 -0.0898 0.037 Uiso 1 1 calc R
C15 C 0.4450(3) 0.0683(3) -0.00044(16) 0.0245(5) Uani 1 1 d .
C16 C 0.1893(3) 0.5779(3) 0.81058(16) 0.0274(5) Uani 1 1 d .
N1 N 0.1705(3) 0.7487(3) 0.34395(19) 0.0548(7) Uani 1 1 d .
H1B H 0.1991 0.6956 0.3961 0.066 Uiso 1 1 calc R
N2 N 0.0562(3) 0.6071(3) 0.74192(15) 0.0389(5) Uani 1 1 d .
H2B H 0.0572 0.5801 0.6825 0.047 Uiso 1 1 calc R
H2C H -0.0316 0.6530 0.7566 0.047 Uiso 1 1 calc R
N3 N 0.3242(3) 0.5075(2) 0.78852(15) 0.0344(5) Uani 1 1 d .
H3B H 0.3256 0.4804 0.7292 0.041 Uiso 1 1 calc R
H3C H 0.4107 0.4887 0.8335 0.041 Uiso 1 1 calc R
N4 N 0.1890(3) 0.6247(3) 0.90189(15) 0.0377(5) Uani 1 1 d .
H4B H 0.2769 0.6090 0.9466 0.045 Uiso 1 1 calc R
H4C H 0.1010 0.6707 0.9162 0.045 Uiso 1 1 calc R
O1 O 0.0623(2) 0.1973(2) 0.46863(14) 0.0451(5) Uani 1 1 d .
O2 O 0.2364(3) 0.3344(2) 0.60861(13) 0.0449(5) Uani 1 1 d .
O3 O 0.1974(3) 0.4549(2) 0.45124(14) 0.0467(5) Uani 1 1 d .
O4 O 0.3620(2) 0.43695(19) 0.06660(12) 0.0339(4) Uani 1 1 d .
O5 O 0.1134(2) 0.2584(2) 0.03277(13) 0.0382(4) Uani 1 1 d .
O6 O 0.2601(2) 0.3151(2) 0.19814(12) 0.0361(4) Uani 1 1 d .
S1 S 0.20647(7) 0.30658(7) 0.50410(4) 0.02998(18) Uani 1 1 d .
S2 S 0.27476(7) 0.29723(7) 0.09723(4) 0.02810(18) Uani 1 1 d .

loop_
_atom_site_aniso_label
_atom_site_aniso_U_11
_atom_site_aniso_U_22
_atom_site_aniso_U_33
_atom_site_aniso_U_23
_atom_site_aniso_U_13
_atom_site_aniso_U_12
C1 0.058(2) 0.0449(18) 0.069(2) -0.0199(16) 0.0089(18) 0.0069(15)
C2 0.070(2) 0.082(3) 0.0391(18) -0.0193(17) 0.0237(17) -0.014(2)
C3 0.065(2) 0.066(2) 0.0432(18) 0.0192(16) -0.0044(16) -0.0231(18)
C4 0.0402(16) 0.0411(17) 0.072(2) -0.0069(15) -0.0001(15) 0.0059(13)
C5 0.0313(13) 0.0565(18) 0.0306(14) -0.0083(12) 0.0080(11) 0.0066(12)
C6 0.0224(11) 0.0292(12) 0.0208(11) -0.0026(9) -0.0008(9) 0.0026(9)
C7 0.0339(13) 0.0273(12) 0.0324(13) 0.0057(10) 0.0045(10) 0.0014(10)
C8 0.0315(13) 0.0401(15) 0.0342(14) 0.0072(11) 0.0109(11) -0.0054(11)
C9 0.0257(12) 0.0339(13) 0.0288(12) 0.0018(10) 0.0086(10) 0.0019(10)
C10 0.0201(10) 0.0265(11) 0.0195(11) -0.0017(8) 0.0013(8) 0.0008(8)
C11 0.0253(11) 0.0238(11) 0.0270(12) -0.0020(9) 0.0045(9) 0.0030(9)
C12 0.0320(13) 0.0364(14) 0.0259(12) -0.0037(10) 0.0062(10) 0.0060(10)
C13 0.0386(14) 0.0349(14) 0.0266(12) 0.0038(10) 0.0053(11) 0.0091(11)
C14 0.0319(13) 0.0282(12) 0.0306(13) 0.0027(10) 0.0043(10) 0.0081(10)
C15 0.0236(11) 0.0239(12) 0.0252(12) 0.0000(9) 0.0033(9) 0.0016(9)
C16 0.0288(12) 0.0278(12) 0.0248(12) 0.0020(9) 0.0036(9) -0.0010(9)
N1 0.0560(16) 0.0578(17) 0.0487(16) 0.0115(12) 0.0044(13) -0.0036(13)
N2 0.0304(11) 0.0579(15) 0.0266(11) 0.0055(10) 0.0010(9) 0.0040(10)
N3 0.0325(11) 0.0406(12) 0.0286(11) -0.0045(9) 0.0034(9) 0.0029(9)
N4 0.0313(11) 0.0525(14) 0.0269(11) -0.0024(9) 0.0008(9) 0.0142(10)
O1 0.0229(9) 0.0529(12) 0.0553(13) -0.0169(9) 0.0019(8) 0.0046(8)
O2 0.0533(12) 0.0529(12) 0.0263(10) -0.0113(8) 0.0054(9) 0.0132(9)
O3 0.0532(12) 0.0391(11) 0.0476(12) 0.0090(9) 0.0082(9) 0.0213(9)
O4 0.0337(9) 0.0293(9) 0.0367(10) 0.0024(7) 0.0022(8) 0.0040(7)
O5 0.0240(9) 0.0494(11) 0.0382(10) -0.0108(8) 0.0013(7) 0.0055(8)
O6 0.0426(10) 0.0388(10) 0.0275(9) -0.0044(7) 0.0091(8) 0.0124(8)
S1 0.0293(3) 0.0321(3) 0.0263(3) -0.0050(2) 0.0013(2) 0.0086(2)
S2 0.0268(3) 0.0292(3) 0.0270(3) -0.0040(2) 0.0035(2) 0.0065(2)

loop_
_atom_type_symbol
_atom_type_description
_atom_type_scat_dispersion_real
_atom_type_scat_dispersion_imag
_atom_type_scat_source
C C 0.0033 0.0016 'International Tables Vol C Tables 4.2.6.8 and 6.1.1.4'
H H 0.0000 0.0000 'International Tables Vol C Tables 4.2.6.8 and 6.1.1.4'
N N 0.0061 0.0033 'International Tables Vol C Tables 4.2.6.8 and 6.1.1.4'
O O 0.0106 0.0060 'International Tables Vol C Tables 4.2.6.8 and 6.1.1.4'
S S 0.1246 0.1234 'International Tables Vol C Tables 4.2.6.8 and 6.1.1.4'

loop_
_geom_angle_atom_site_label_1
_geom_angle_atom_site_label_2
_geom_angle_atom_site_label_3
_geom_angle
_geom_angle_site_symmetry_1
_geom_angle_site_symmetry_3
C2 C1 N1 119.6(3) . .
C2 C1 H1A 120.2 . .
N1 C1 H1A 120.2 . .
C1 C2 C3 119.8(3) . .
C1 C2 H2A 120.1 . .
C3 C2 H2A 120.1 . .
C2 C3 C4 118.7(3) . .
C2 C3 H3A 120.7 . .
C4 C3 H3A 120.7 . .
C5 C4 C3 119.7(3) . .
C5 C4 H4A 120.2 . .
C3 C4 H4A 120.2 . .
N1 C5 C4 121.2(3) . .
N1 C5 H5A 119.4 . .
C4 C5 H5A 119.4 . .
C7 C6 C10 120.6(2) . .
C7 C6 S1 117.82(18) . .
C10 C6 S1 121.56(17) . .
C6 C7 C8 120.0(2) . 2_656
C6 C7 H7A 120.0 . .
C8 C7 H7A 120.0 2_656 .
C9 C8 C7 121.3(2) . 2_656
C9 C8 H8A 119.3 . .
C7 C8 H8A 119.3 2_656 .
C8 C9 C10 120.8(2) . .
C8 C9 H9A 119.6 . .
C10 C9 H9A 119.6 . .
C9 C10 C10 118.7(3) . 2_656
C9 C10 C6 122.7(2) . .
C10 C10 C6 118.6(2) 2_656 .
C12 C11 C15 121.3(2) . .
C12 C11 S2 117.56(17) . .
C15 C11 S2 121.19(17) . .
C11 C12 C13 120.4(2) . .
C11 C12 H12A 119.8 . .
C13 C12 H12A 119.8 . .
C14 C13 C12 119.9(2) 2_655 .
C14 C13 H13A 120.0 2_655 .
C12 C13 H13A 120.0 . .
C13 C14 C15 121.6(2) 2_655 .
C13 C14 H14A 119.2 2_655 .
C15 C14 H14A 119.2 . .
C14 C15 C15 119.2(3) . 2_655
C14 C15 C11 123.2(2) . .
C15 C15 C11 117.6(3) 2_655 .
N3 C16 N2 120.2(2) . .
N3 C16 N4 120.0(2) . .
N2 C16 N4 119.7(2) . .
C5 N1 C1 121.0(3) . .
C5 N1 H1B 119.5 . .
C1 N1 H1B 119.5 . .
C16 N2 H2B 120.0 . .
C16 N2 H2C 120.0 . .
H2B N2 H2C 120.0 . .
C16 N3 H3B 120.0 . .
C16 N3 H3C 120.0 . .
H3B N3 H3C 120.0 . .
C16 N4 H4B 120.0 . .
C16 N4 H4C 120.0 . .
H4B N4 H4C 120.0 . .
O3 S1 O2 113.80(12) . .
O3 S1 O1 112.61(13) . .
O2 S1 O1 111.92(12) . .
O3 S1 C6 105.75(11) . .
O2 S1 C6 105.94(11) . .
O1 S1 C6 106.07(11) . .
O5 S2 O6 112.53(11) . .
O5 S2 O4 112.78(11) . .
O6 S2 O4 112.29(10) . .
O5 S2 C11 106.98(11) . .
O6 S2 C11 105.89(10) . .
O4 S2 C11 105.74(11) . .

loop_
_geom_bond_atom_site_label_1
_geom_bond_atom_site_label_2
_geom_bond_distance
_geom_bond_site_symmetry_2
C1 C2 1.340(5) .
C1 N1 1.346(4) .
C1 H1A 0.9300 .
C2 C3 1.366(5) .
C2 H2A 0.9300 .
C3 C4 1.371(5) .
C3 H3A 0.9300 .
C4 C5 1.325(4) .
C4 H4A 0.9300 .
C5 N1 1.312(4) .
C5 H5A 0.9300 .
C6 C7 1.369(3) .
C6 C10 1.434(3) .
C6 S1 1.790(2) .
C7 C8 1.405(3) 2_656
C7 H7A 0.9300 .
C8 C9 1.358(3) .
C8 C7 1.405(3) 2_656
C8 H8A 0.9300 .
C9 C10 1.420(3) .
C9 H9A 0.9300 .
C10 C10 1.428(4) 2_656
C11 C12 1.365(3) .
C11 C15 1.432(3) .
C11 S2 1.785(2) .
C12 C13 1.409(3) .
C12 H12A 0.9300 .
C13 C14 1.362(3) 2_655
C13 H13A 0.9300 .
C14 C13 1.362(3) 2_655
C14 C15 1.411(3) .
C14 H14A 0.9300 .
C15 C15 1.429(4) 2_655
C16 N3 1.318(3) .
C16 N2 1.319(3) .
C16 N4 1.330(3) .
N1 H1B 0.8600 .
N2 H2B 0.8600 .
N2 H2C 0.8600 .
N3 H3B 0.8600 .
N3 H3C 0.8600 .
N4 H4B 0.8600 .
N4 H4C 0.8600 .
O1 S1 1.4538(19) .
O2 S1 1.4531(19) .
O3 S1 1.445(2) .
O4 S2 1.4641(18) .
O5 S2 1.4510(18) .
O6 S2 1.4541(18) .

loop_
_geom_hbond_atom_site_label_D
_geom_hbond_atom_site_label_H
_geom_hbond_atom_site_label_A
_geom_hbond_distance_DH
_geom_hbond_distance_HA
_geom_hbond_distance_DA
_geom_hbond_angle_DHA
_geom_hbond_site_symmetry_A
N1 H1B O3 0.86 2.15 2.878(3) 142.4 .
N3 H3B O2 0.86 2.04 2.815(3) 149.1 .
N2 H2B O3 0.86 2.49 3.075(3) 125.8 2_566
N2 H2C O6 0.86 2.08 2.908(3) 161.0 2_566
N3 H3C O4 0.86 2.14 2.928(3) 152.4 2_666
N4 H4B O4 0.86 2.25 2.947(3) 138.6 1_556
N4 H4C O5 0.86 2.08 2.926(3) 168.7 2_566
N4 H4C S2 0.86 3.00 3.792(3) 153.3 2_566
